data_4025451
loop_
_publ_author_name
'Taotao Ling'
'Barbara C. Potts'
'Venkat R. Macherla'

_publ_section_title
;
 Concise Formal Synthesis of (-)-Salinosporamide A (Marizomib) Using a
 Regio- and Stereoselective Epoxidation and Reductive Oxirane Ring-Opening
 Strategy
;
_journal_name_full 'Journal of Organic Chemistry'
_journal_page_first 3882
_journal_page_last 3885
_journal_paper_doi 10.1021/jo100432g
_journal_volume 75
_journal_year 2010
_chemical_formula_sum 'C15 H21 N O6'
_chemical_formula_weight 311.33
_chemical_name_systematic
; 
 ? 
;
_space_group_IT_number 4
_symmetry_cell_setting monoclinic
_symmetry_space_group_name_Hall 'P 2yb'
_symmetry_space_group_name_H-M 'P 1 21 1'
_atom_sites_solution_hydrogens geom
_atom_sites_solution_primary direct
_atom_sites_solution_secondary difmap
_audit_creation_method SHELXL-97
_cell_angle_alpha 90.00
_cell_angle_beta 99.820(16)
_cell_angle_gamma 90.00
_cell_formula_units_Z 4
_cell_length_a 11.064(17)
_cell_length_b 9.940(15)
_cell_length_c 16.43(2)
_cell_measurement_reflns_used 8226
_cell_measurement_temperature 100(2)
_cell_measurement_theta_max 24.36
_cell_measurement_theta_min 2.40
_cell_volume 1780(4)
_computing_cell_refinement 'Bruker SAINT'
_computing_data_collection 'Bruker APEX2'
_computing_data_reduction 'Bruker SAINT'
_computing_molecular_graphics 'Bruker SHELXTL'
_computing_publication_material 'Bruker SHELXTL'
_computing_structure_refinement 'SHELXL-97 (Sheldrick, 1997)'
_computing_structure_solution 'SHELXS-97 (Sheldrick, 1990)'
_diffrn_ambient_temperature 100(2)
_diffrn_measured_fraction_theta_full 0.997
_diffrn_measured_fraction_theta_max 0.997
_diffrn_measurement_device_type 'Bruker APEX-II CCD'
_diffrn_measurement_method '\f and \w scans'
_diffrn_radiation_monochromator graphite
_diffrn_radiation_source 'fine-focus sealed tube'
_diffrn_radiation_type MoK\a
_diffrn_radiation_wavelength 0.71073
_diffrn_reflns_av_R_equivalents 0.0468
_diffrn_reflns_av_sigmaI/netI 0.0788
_diffrn_reflns_limit_h_max 12
_diffrn_reflns_limit_h_min -12
_diffrn_reflns_limit_k_max 9
_diffrn_reflns_limit_k_min -11
_diffrn_reflns_limit_l_max 16
_diffrn_reflns_limit_l_min -18
_diffrn_reflns_number 6279
_diffrn_reflns_theta_full 24.00
_diffrn_reflns_theta_max 24.00
_diffrn_reflns_theta_min 1.87
_exptl_absorpt_coefficient_mu 0.090
_exptl_absorpt_correction_T_max 0.9666
_exptl_absorpt_correction_T_min 0.9624
_exptl_absorpt_correction_type multi-scan
_exptl_absorpt_process_details SADABS
_exptl_crystal_colour colorless
_exptl_crystal_density_diffrn 1.162
_exptl_crystal_density_method 'not measured'
_exptl_crystal_description plate
_exptl_crystal_F_000 664
_exptl_crystal_size_max 0.43
_exptl_crystal_size_mid 0.40
_exptl_crystal_size_min 0.38
_refine_diff_density_max 0.292
_refine_diff_density_min -0.361
_refine_diff_density_rms 0.060
_refine_ls_abs_structure_details 'Flack H D (1983), Acta Cryst. A39, 876-881'
_refine_ls_abs_structure_Flack 0.3(9)
_refine_ls_extinction_method none
_refine_ls_goodness_of_fit_ref 1.031
_refine_ls_hydrogen_treatment constr
_refine_ls_matrix_type full
_refine_ls_number_parameters 397
_refine_ls_number_reflns 5048
_refine_ls_number_restraints 1
_refine_ls_restrained_S_all 1.031
_refine_ls_R_factor_all 0.0489
_refine_ls_R_factor_gt 0.0474
_refine_ls_shift/su_max 0.030
_refine_ls_shift/su_mean 0.005
_refine_ls_structure_factor_coef Fsqd
_refine_ls_weighting_details 'calc w=1/[\s^2^(Fo^2^)+(0.0800P)^2^+0.2400P] where P=(Fo^2^+2Fc^2^)/3'
_refine_ls_weighting_scheme calc
_refine_ls_wR_factor_gt 0.1314
_refine_ls_wR_factor_ref 0.1340
_reflns_number_gt 4840
_reflns_number_total 5048
_reflns_threshold_expression >2sigma(I)
_cod_data_source_file jo100432g_si_002.cif
_cod_data_source_block nereus19
_cod_depositor_comments
;
The following automatic conversions were performed:

'_symmetry_cell_setting' value 'Monoclinic' changed to 'monoclinic'
according to the built-in table from CIF Core dictionary named
'cif_core.dic' version 2.4.1 from 2010-06-29.

Automatic conversion script
Id: cif_fix_values 1646 2011-03-28 12:23:43Z adriana 
;
_cod_original_cell_volume 1780(5)
_cod_database_code 4025451

loop_
_symmetry_equiv_pos_as_xyz
'x, y, z'
'-x, y+1/2, -z'

loop_
_atom_site_label
_atom_site_type_symbol
_atom_site_fract_x
_atom_site_fract_y
_atom_site_fract_z
_atom_site_U_iso_or_equiv
_atom_site_adp_type
_atom_site_occupancy
_atom_site_symmetry_multiplicity
_atom_site_calc_flag
_atom_site_refinement_flags
_atom_site_disorder_assembly
_atom_site_disorder_group
O1' O 0.19027(18) 0.1120(2) 0.04123(13) 0.0334(5) Uani 1 1 d . . .
O1 O 0.4990(2) 0.0638(2) -0.01283(12) 0.0370(5) Uani 1 1 d . . .
O2 O 0.23918(16) -0.16038(19) 0.20090(11) 0.0255(4) Uani 1 1 d . . .
O2' O 0.37006(16) 0.54138(19) 0.28631(11) 0.0263(4) Uani 1 1 d . . .
O3' O -0.02353(16) 0.63346(19) 0.24868(11) 0.0263(4) Uani 1 1 d . . .
O3 O 0.54042(16) -0.1331(2) 0.40529(11) 0.0277(4) Uani 1 1 d . . .
O4' O 0.04373(16) 0.23990(18) 0.19575(10) 0.0235(4) Uani 1 1 d . . .
O4 O 0.75669(16) 0.0567(2) 0.31736(12) 0.0350(5) Uani 1 1 d . . .
O5 O 0.57525(16) 0.16825(18) 0.25691(12) 0.0265(4) Uani 1 1 d . . .
O5' O -0.13721(16) 0.3500(2) 0.13124(11) 0.0315(5) Uani 1 1 d . . .
O6' O 0.12197(15) 0.33346(18) 0.04137(10) 0.0227(4) Uani 1 1 d . . .
O6 O 0.58640(17) -0.0171(2) 0.11730(11) 0.0291(4) Uani 1 1 d . . .
N1 N 0.43002(18) -0.0669(2) 0.27249(12) 0.0198(5) Uani 1 1 d . . .
N1' N 0.15261(19) 0.4972(2) 0.24218(12) 0.0200(5) Uani 1 1 d . . .
C1 C 0.4949(2) -0.0190(3) 0.04460(16) 0.0241(6) Uani 1 1 d . . .
C1' C 0.2052(2) 0.2283(3) 0.07085(16) 0.0236(6) Uani 1 1 d . . .
C2 C 0.3987(2) -0.1337(3) 0.04851(15) 0.0215(5) Uani 1 1 d . . .
H2A H 0.4052 -0.2045 0.0071 0.026 Uiso 1 1 calc R . .
H2B H 0.3140 -0.0975 0.0389 0.026 Uiso 1 1 calc R . .
C2' C 0.3121(2) 0.2807(3) 0.14042(16) 0.0231(6) Uani 1 1 d . . .
H2'A H 0.3934 0.2617 0.1255 0.028 Uiso 1 1 calc R . .
H2'B H 0.3076 0.2376 0.1942 0.028 Uiso 1 1 calc R . .
C3 C 0.4355(2) -0.1909(3) 0.14072(14) 0.0200(5) Uani 1 1 d . . .
H3A H 0.4355 -0.2915 0.1398 0.024 Uiso 1 1 calc R . .
C3' C 0.2894(2) 0.4384(3) 0.14459(15) 0.0203(5) Uani 1 1 d . . .
H3'A H 0.3525 0.4883 0.1196 0.024 Uiso 1 1 calc R . .
C4' C 0.2802(2) 0.4987(3) 0.23301(15) 0.0200(5) Uani 1 1 d . . .
C4 C 0.3533(2) -0.1381(3) 0.20526(15) 0.0202(5) Uani 1 1 d . . .
C5 C 0.4129(2) -0.0996(3) 0.36338(15) 0.0210(5) Uani 1 1 d . . .
H5A H 0.3608 -0.1819 0.3626 0.025 Uiso 1 1 calc R . .
C5' C 0.0973(2) 0.5971(3) 0.29893(15) 0.0211(6) Uani 1 1 d . . .
H5'A H 0.1501 0.6792 0.3079 0.025 Uiso 1 1 calc R . .
C6' C -0.0157(2) 0.6144(3) 0.15914(16) 0.0242(6) Uani 1 1 d . . .
H6'A H 0.0258 0.6915 0.1375 0.029 Uiso 1 1 calc R . .
H6'B H -0.0981 0.6029 0.1254 0.029 Uiso 1 1 calc R . .
C6 C 0.6088(2) -0.1849(3) 0.34060(16) 0.0258(6) Uani 1 1 d . . .
H6A H 0.5839 -0.2780 0.3241 0.031 Uiso 1 1 calc R . .
H6B H 0.6986 -0.1821 0.3598 0.031 Uiso 1 1 calc R . .
C7' C 0.0639(2) 0.4800(3) 0.16009(14) 0.0192(5) Uani 1 1 d . . .
C7 C 0.5675(2) -0.0813(3) 0.26714(16) 0.0209(5) Uani 1 1 d . . .
C8 C 0.5719(2) -0.1362(3) 0.17430(15) 0.0226(6) Uani 1 1 d . . .
C8' C 0.1541(2) 0.4622(3) 0.09020(15) 0.0204(6) Uani 1 1 d . . .
C9' C 0.0758(2) 0.5396(3) 0.38677(16) 0.0248(6) Uani 1 1 d . . .
C9 C 0.3570(2) 0.0156(3) 0.41400(16) 0.0235(6) Uani 1 1 d . . .
C10 C 0.2198(2) 0.0457(3) 0.36925(16) 0.0276(6) Uani 1 1 d . . .
H10A H 0.2209 0.0804 0.3135 0.041 Uiso 1 1 calc R . .
H10B H 0.1827 0.1127 0.4011 0.041 Uiso 1 1 calc R . .
H10C H 0.1717 -0.0375 0.3656 0.041 Uiso 1 1 calc R . .
C10' C 0.2061(3) 0.4993(4) 0.44010(17) 0.0366(7) Uani 1 1 d . . .
H10D H 0.2601 0.5781 0.4465 0.055 Uiso 1 1 calc R . .
H10E H 0.2434 0.4277 0.4117 0.055 Uiso 1 1 calc R . .
H10F H 0.1944 0.4675 0.4947 0.055 Uiso 1 1 calc R . .
C11 C 0.3548(3) -0.0416(3) 0.50520(16) 0.0307(6) Uani 1 1 d . . .
H11A H 0.3064 -0.1246 0.5014 0.046 Uiso 1 1 calc R . .
H11B H 0.3179 0.0255 0.5372 0.046 Uiso 1 1 calc R . .
H11C H 0.4389 -0.0605 0.5327 0.046 Uiso 1 1 calc R . .
C11' C 0.0166(3) 0.6584(3) 0.43305(18) 0.0356(7) Uani 1 1 d . . .
H11D H 0.0716 0.7363 0.4392 0.053 Uiso 1 1 calc R . .
H11E H 0.0046 0.6274 0.4877 0.053 Uiso 1 1 calc R . .
H11F H -0.0627 0.6841 0.4005 0.053 Uiso 1 1 calc R . .
C12 C 0.4365(3) 0.1506(3) 0.41995(17) 0.0285(6) Uani 1 1 d . . .
H12A H 0.4392 0.1842 0.3642 0.043 Uiso 1 1 calc R . .
H12B H 0.5201 0.1318 0.4484 0.043 Uiso 1 1 calc R . .
H12C H 0.3989 0.2186 0.4509 0.043 Uiso 1 1 calc R . .
C12' C -0.0139(3) 0.4124(3) 0.37552(18) 0.0349(7) Uani 1 1 d . . .
H12D H -0.0934 0.4388 0.3436 0.052 Uiso 1 1 calc R . .
H12E H -0.0253 0.3794 0.4299 0.052 Uiso 1 1 calc R . .
H12F H 0.0221 0.3410 0.3461 0.052 Uiso 1 1 calc R . .
C13' C -0.0232(2) 0.3506(3) 0.16100(14) 0.0222(6) Uani 1 1 d . . .
C13 C 0.6454(2) 0.0554(3) 0.28447(15) 0.0226(6) Uani 1 1 d . . .
C14' C -0.0258(3) 0.1093(3) 0.20116(17) 0.0297(6) Uani 1 1 d . . .
H14A H 0.0310 0.0398 0.2269 0.044 Uiso 1 1 calc R . .
H14B H -0.0632 0.0804 0.1455 0.044 Uiso 1 1 calc R . .
H14C H -0.0901 0.1235 0.2346 0.044 Uiso 1 1 calc R . .
C14 C 0.6419(3) 0.3019(3) 0.27022(19) 0.0331(7) Uani 1 1 d . . .
H14D H 0.5857 0.3748 0.2491 0.050 Uiso 1 1 calc R . .
H14E H 0.7119 0.3017 0.2408 0.050 Uiso 1 1 calc R . .
H14F H 0.6713 0.3153 0.3294 0.050 Uiso 1 1 calc R . .
C15' C 0.1475(2) 0.5807(3) 0.02614(16) 0.0251(6) Uani 1 1 d . . .
H15A H 0.2021 0.5613 -0.0135 0.038 Uiso 1 1 calc R . .
H15B H 0.1732 0.6647 0.0554 0.038 Uiso 1 1 calc R . .
H15C H 0.0632 0.5901 -0.0034 0.038 Uiso 1 1 calc R . .
C15 C 0.6831(3) -0.2349(3) 0.16893(18) 0.0358(7) Uani 1 1 d . . .
H15D H 0.6798 -0.2639 0.1116 0.054 Uiso 1 1 calc R . .
H15E H 0.6774 -0.3137 0.2039 0.054 Uiso 1 1 calc R . .
H15F H 0.7607 -0.1880 0.1880 0.054 Uiso 1 1 calc R . .

loop_
_atom_site_aniso_label
_atom_site_aniso_U_11
_atom_site_aniso_U_22
_atom_site_aniso_U_33
_atom_site_aniso_U_23
_atom_site_aniso_U_13
_atom_site_aniso_U_12
O1' 0.0382(11) 0.0232(12) 0.0387(11) -0.0088(9) 0.0063(9) 0.0019(9)
O1 0.0501(12) 0.0318(12) 0.0328(11) 0.0071(10) 0.0180(9) -0.0031(10)
O2 0.0257(9) 0.0260(11) 0.0257(9) 0.0006(8) 0.0067(7) -0.0051(8)
O2' 0.0212(9) 0.0275(11) 0.0293(10) -0.0032(8) 0.0013(7) -0.0014(8)
O3' 0.0258(9) 0.0311(11) 0.0224(9) -0.0025(8) 0.0056(7) 0.0084(8)
O3 0.0315(10) 0.0287(11) 0.0229(9) 0.0039(8) 0.0047(7) 0.0071(8)
O4' 0.0248(9) 0.0215(11) 0.0236(9) 0.0017(8) 0.0026(7) -0.0015(8)
O4 0.0224(10) 0.0427(13) 0.0387(11) 0.0019(10) 0.0018(8) -0.0017(9)
O5 0.0259(10) 0.0204(11) 0.0338(11) -0.0026(8) 0.0068(8) -0.0032(8)
O5' 0.0221(10) 0.0409(13) 0.0305(10) 0.0032(9) 0.0019(8) -0.0020(9)
O6' 0.0248(9) 0.0222(10) 0.0213(9) -0.0024(7) 0.0048(7) 0.0000(7)
O6 0.0345(10) 0.0301(11) 0.0252(10) -0.0018(8) 0.0123(8) -0.0091(9)
N1 0.0221(11) 0.0180(11) 0.0202(11) -0.0016(8) 0.0060(8) -0.0006(9)
N1' 0.0224(10) 0.0181(11) 0.0200(10) -0.0002(9) 0.0046(8) 0.0012(9)
C1 0.0329(14) 0.0185(14) 0.0242(14) -0.0005(11) 0.0140(10) 0.0028(11)
C1' 0.0245(13) 0.0254(16) 0.0226(13) 0.0013(11) 0.0092(10) 0.0023(11)
C2 0.0275(13) 0.0179(14) 0.0191(12) -0.0004(10) 0.0045(10) 0.0016(11)
C2' 0.0241(12) 0.0217(14) 0.0235(13) -0.0011(11) 0.0044(10) 0.0033(11)
C3 0.0271(13) 0.0138(13) 0.0191(12) 0.0018(10) 0.0041(10) 0.0017(10)
C3' 0.0168(11) 0.0229(14) 0.0222(13) 0.0015(10) 0.0060(9) 0.0010(10)
C4' 0.0221(12) 0.0150(13) 0.0239(13) 0.0030(10) 0.0062(10) 0.0021(10)
C4 0.0260(13) 0.0134(13) 0.0206(12) 0.0029(10) 0.0028(10) -0.0016(10)
C5 0.0277(13) 0.0175(14) 0.0176(12) 0.0018(10) 0.0036(9) 0.0001(10)
C5' 0.0236(12) 0.0179(14) 0.0223(13) -0.0030(10) 0.0053(10) -0.0004(10)
C6' 0.0237(13) 0.0258(15) 0.0236(14) 0.0018(11) 0.0059(10) 0.0051(11)
C6 0.0270(13) 0.0228(15) 0.0280(14) 0.0017(11) 0.0058(11) 0.0051(11)
C7' 0.0206(12) 0.0214(14) 0.0159(12) 0.0013(10) 0.0038(9) 0.0028(10)
C7 0.0189(12) 0.0208(14) 0.0229(13) -0.0009(11) 0.0035(9) 0.0011(10)
C8 0.0237(13) 0.0216(14) 0.0238(13) -0.0004(11) 0.0077(10) 0.0018(11)
C8' 0.0223(12) 0.0198(15) 0.0203(13) -0.0019(10) 0.0069(10) 0.0011(10)
C9' 0.0287(13) 0.0260(16) 0.0206(13) -0.0040(11) 0.0070(10) -0.0014(12)
C9 0.0290(13) 0.0215(15) 0.0213(13) -0.0003(10) 0.0076(10) 0.0012(11)
C10 0.0298(14) 0.0294(16) 0.0250(14) -0.0016(12) 0.0088(11) 0.0015(12)
C10' 0.0393(16) 0.050(2) 0.0199(14) 0.0033(13) 0.0019(11) 0.0022(15)
C11 0.0387(15) 0.0317(17) 0.0236(14) 0.0005(12) 0.0112(11) 0.0035(13)
C11' 0.0534(18) 0.0303(18) 0.0284(16) -0.0039(13) 0.0224(13) 0.0005(14)
C12 0.0331(14) 0.0252(16) 0.0279(15) -0.0068(12) 0.0069(11) -0.0007(12)
C12' 0.0443(17) 0.0329(18) 0.0306(15) 0.0008(13) 0.0149(13) -0.0093(14)
C13' 0.0243(13) 0.0268(15) 0.0156(12) -0.0024(10) 0.0038(10) 0.0012(11)
C13 0.0253(13) 0.0272(15) 0.0161(12) -0.0006(11) 0.0062(10) 0.0008(11)
C14' 0.0318(14) 0.0283(16) 0.0274(15) -0.0019(12) 0.0011(11) -0.0106(12)
C14 0.0317(15) 0.0255(17) 0.0440(17) -0.0055(13) 0.0123(12) -0.0090(12)
C15' 0.0268(13) 0.0265(15) 0.0231(13) 0.0046(11) 0.0073(10) 0.0031(12)
C15 0.0299(14) 0.0436(19) 0.0336(15) -0.0107(14) 0.0045(11) 0.0149(14)

loop_
_atom_type_symbol
_atom_type_description
_atom_type_scat_dispersion_real
_atom_type_scat_dispersion_imag
_atom_type_scat_source
C C 0.0033 0.0016 'International Tables Vol C Tables 4.2.6.8 and 6.1.1.4'
H H 0.0000 0.0000 'International Tables Vol C Tables 4.2.6.8 and 6.1.1.4'
N N 0.0061 0.0033 'International Tables Vol C Tables 4.2.6.8 and 6.1.1.4'
O O 0.0106 0.0060 'International Tables Vol C Tables 4.2.6.8 and 6.1.1.4'

loop_
_geom_angle_atom_site_label_1
_geom_angle_atom_site_label_2
_geom_angle_atom_site_label_3
_geom_angle
_geom_angle_site_symmetry_1
_geom_angle_site_symmetry_3
_geom_angle_publ_flag
C5' O3' C6' 108.40(18) . . ?
C6 O3 C5 107.5(2) . . ?
C13' O4' C14' 117.4(2) . . ?
C13 O5 C14 115.3(2) . . ?
C1' O6' C8' 111.1(2) . . ?
C1 O6 C8 111.5(2) . . ?
C4 N1 C7 111.3(2) . . ?
C4 N1 C5 118.1(2) . . ?
C7 N1 C5 108.34(18) . . ?
C4' N1' C7' 113.5(2) . . ?
C4' N1' C5' 123.1(2) . . ?
C7' N1' C5' 109.8(2) . . ?
O1 C1 O6 120.5(2) . . ?
O1 C1 C2 128.1(2) . . ?
O6 C1 C2 111.4(2) . . ?
O1' C1' O6' 120.7(2) . . ?
O1' C1' C2' 127.9(2) . . ?
O6' C1' C2' 111.3(2) . . ?
C1 C2 C3 103.41(19) . . ?
C1' C2' C3' 104.5(2) . . ?
C4 C3 C2 115.4(2) . . ?
C4 C3 C8 105.5(2) . . ?
C2 C3 C8 105.99(19) . . ?
C4' C3' C2' 116.5(2) . . ?
C4' C3' C8' 104.56(19) . . ?
C2' C3' C8' 104.9(2) . . ?
O2' C4' N1' 126.2(2) . . ?
O2' C4' C3' 126.0(2) . . ?
N1' C4' C3' 107.85(19) . . ?
O2 C4 N1 124.9(2) . . ?
O2 C4 C3 125.2(2) . . ?
N1 C4 C3 109.8(2) . . ?
O3 C5 N1 103.04(19) . . ?
O3 C5 C9 109.7(2) . . ?
N1 C5 C9 117.8(2) . . ?
O3' C5' N1' 103.30(19) . . ?
O3' C5' C9' 109.1(2) . . ?
N1' C5' C9' 116.4(2) . . ?
O3' C6' C7' 102.70(18) . . ?
O3 C6 C7 101.6(2) . . ?
N1' C7' C6' 100.6(2) . . ?
N1' C7' C13' 112.05(19) . . ?
C6' C7' C13' 109.8(2) . . ?
N1' C7' C8' 104.5(2) . . ?
C6' C7' C8' 118.6(2) . . ?
C13' C7' C8' 110.8(2) . . ?
N1 C7 C6 100.07(19) . . ?
N1 C7 C13 114.5(2) . . ?
C6 C7 C13 109.6(2) . . ?
N1 C7 C8 105.74(19) . . ?
C6 C7 C8 116.3(2) . . ?
C13 C7 C8 110.4(2) . . ?
O6 C8 C15 106.3(2) . . ?
O6 C8 C3 103.97(19) . . ?
C15 C8 C3 117.5(2) . . ?
O6 C8 C7 109.6(2) . . ?
C15 C8 C7 114.0(2) . . ?
C3 C8 C7 104.96(19) . . ?
O6' C8' C15' 107.3(2) . . ?
O6' C8' C3' 106.16(19) . . ?
C15' C8' C3' 114.2(2) . . ?
O6' C8' C7' 110.0(2) . . ?
C15' C8' C7' 114.8(2) . . ?
C3' C8' C7' 104.0(2) . . ?
C12' C9' C11' 110.0(2) . . ?
C12' C9' C5' 111.2(2) . . ?
C11' C9' C5' 107.4(2) . . ?
C12' C9' C10' 110.3(3) . . ?
C11' C9' C10' 109.1(2) . . ?
C5' C9' C10' 108.8(2) . . ?
C5 C9 C10 108.4(2) . . ?
C5 C9 C12 112.1(2) . . ?
C10 C9 C12 109.9(2) . . ?
C5 C9 C11 107.5(2) . . ?
C10 C9 C11 109.3(2) . . ?
C12 C9 C11 109.6(2) . . ?
O5' C13' O4' 125.2(2) . . ?
O5' C13' C7' 123.8(2) . . ?
O4' C13' C7' 111.0(2) . . ?
O4 C13 O5 125.5(3) . . ?
O4 C13 C7 122.7(2) . . ?
O5 C13 C7 111.8(2) . . ?

loop_
_geom_bond_atom_site_label_1
_geom_bond_atom_site_label_2
_geom_bond_distance
_geom_bond_site_symmetry_2
_geom_bond_publ_flag
O1' C1' 1.254(4) . ?
O1 C1 1.258(4) . ?
O2 C4 1.272(4) . ?
O2' C4' 1.280(3) . ?
O3' C5' 1.491(3) . ?
O3' C6' 1.500(4) . ?
O3 C6 1.497(4) . ?
O3 C5 1.498(4) . ?
O4' C13' 1.393(4) . ?
O4' C14' 1.519(4) . ?
O4 C13 1.258(4) . ?
O5 C13 1.395(4) . ?
O5 C14 1.517(4) . ?
O5' C13' 1.273(4) . ?
O6' C1' 1.422(4) . ?
O6' C8' 1.520(3) . ?
O6 C1 1.428(4) . ?
O6 C8 1.535(4) . ?
N1 C4 1.456(4) . ?
N1 C7 1.545(4) . ?
N1 C5 1.571(4) . ?
N1' C4' 1.446(4) . ?
N1' C7' 1.536(4) . ?
N1' C5' 1.556(3) . ?
C1 C2 1.569(4) . ?
C1' C2' 1.586(4) . ?
C2 C3 1.604(4) . ?
C2' C3' 1.591(5) . ?
C3 C4 1.598(4) . ?
C3 C8 1.611(4) . ?
C3' C4' 1.591(4) . ?
C3' C8' 1.624(4) . ?
C5 C9 1.599(4) . ?
C5' C9' 1.607(4) . ?
C6' C7' 1.599(4) . ?
C6 C7 1.593(4) . ?
C7' C13' 1.608(4) . ?
C7' C8' 1.654(4) . ?
C7 C13 1.608(4) . ?
C7 C8 1.628(4) . ?
C8 C15 1.588(4) . ?
C8' C15' 1.573(4) . ?
C9' C12' 1.598(4) . ?
C9' C11' 1.603(4) . ?
C9' C10' 1.605(4) . ?
C9 C10 1.598(4) . ?
C9 C12 1.599(4) . ?
C9 C11 1.606(4) . ?
